data_9013392
loop_
_publ_author_name
'Guerin, R.'
'Sergent, M.'

_publ_section_title
;
 Structure cristalline de NiMoP
 Localite: synthetic
;
_journal_name_full 'Acta Crystallographica, Section B'
_journal_page_first 2820
_journal_page_last 2823
_journal_paper_doi 10.1107/S0567740877009546
_journal_volume 33
_journal_year 1977
_chemical_formula_sum 'Mo Ni P'
_chemical_name_mineral Monipite
_space_group_IT_number 189
_symmetry_space_group_name_Hall 'P -6 -2'
_symmetry_space_group_name_H-M 'P -6 2 m'
_cell_angle_alpha 90
_cell_angle_beta 90
_cell_angle_gamma 120
_cell_length_a 5.861
_cell_length_b 5.861
_cell_length_c 3.704
_cell_formula_units_Z 3
_cell_volume 110.191
_database_code_amcsd 0009604
_exptl_crystal_density_diffrn 8.391
_cod_original_formula_sum 'Ni Mo P'
_cod_database_code 9013392

loop_
_space_group_symop_operation_xyz
x,y,z
-x,-x+y,z
-x+y,-x,-z
y,x,-z
-y,x-y,z
x-y,-y,z
x,y,-z
-x,-x+y,-z
-x+y,-x,z
y,x,z
-y,x-y,-z
x-y,-y,-z

loop_
_atom_site_aniso_label
_atom_site_aniso_U_11
_atom_site_aniso_U_22
_atom_site_aniso_U_33
_atom_site_aniso_U_12
_atom_site_aniso_U_13
_atom_site_aniso_U_23
Ni 0.00313 0.00379 0.00327 0.00183 0.00000 0.00000
Mo 0.00248 0.00287 0.00104 0.00144 0.00000 0.00000
P1 0.00287 0.00287 0.00327 0.00144 0.00000 0.00000
P2 0.00405 0.00405 0.00229 0.00196 0.00000 0.00000

loop_
_atom_site_label
_atom_site_fract_x
_atom_site_fract_y
_atom_site_fract_z
Ni 0.25034 0.00000 0.00000
Mo 0.58647 0.00000 0.50000
P1 0.33333 0.66667 0.00000
P2 0.00000 0.00000 0.50000

loop_
_cod_related_entry_id
_cod_related_entry_database
_cod_related_entry_code
1 AMCSD 0009604
